data_4300514
_journal_name_full 'Inorganic Chemistry'
_journal_paper_doi 10.1021/ic051471v
_journal_year 2006
_chemical_formula_sum 'C90 H62 F8 Fe2 N2 O8'
_chemical_formula_weight 1563.12
_space_group_IT_number 2
_symmetry_cell_setting triclinic
_symmetry_space_group_name_Hall '-P 1'
_symmetry_space_group_name_H-M 'P -1'
_cell_angle_alpha 84.355(2)
_cell_angle_beta 86.811(2)
_cell_angle_gamma 67.916(2)
_cell_formula_units_Z 2
_cell_length_a 12.2612(16)
_cell_length_b 13.3582(17)
_cell_length_c 23.981(3)
_cell_measurement_temperature 173(2)
_cell_volume 3621.2(8)
_diffrn_ambient_temperature 173(2)
_exptl_crystal_density_diffrn 1.434
_cod_depositor_comments
;
The following automatic conversions were performed:
'_symmetry_cell_setting' value 'Triclinic' changed to 'triclinic'
according to '/home/saulius/struct/CIF-dictionaries/cif_core.dic'
dictionary named 'cif_core.dic' version 2.4.1 from 2010-06-29.

Automatic conversion script
Id: cif_fix_enum 1527 2010-12-29 10:47:43Z saulius 
;
_cod_database_code 4300514

loop_
_symmetry_equiv_pos_as_xyz
'x, y, z'
'-x, -y, -z'

loop_
_atom_site_label
_atom_site_type_symbol
_atom_site_fract_x
_atom_site_fract_y
_atom_site_fract_z
_atom_site_U_iso_or_equiv
_atom_site_adp_type
_atom_site_occupancy
_atom_site_symmetry_multiplicity
_atom_site_calc_flag
_atom_site_refinement_flags
_atom_site_disorder_assembly
_atom_site_disorder_group
Fe1 Fe 0.49599(3) 0.01671(3) 0.406138(14) 0.02291(10) Uani 1 1 d . . .
N1 N 0.5453(2) 0.14202(17) 0.36382(9) 0.0286(5) Uani 1 1 d . . .
O1 O 0.62284(16) -0.06084(16) 0.45776(8) 0.0372(5) Uani 1 1 d . . .
O2 O 0.35632(16) 0.10806(15) 0.45066(8) 0.0342(4) Uani 1 1 d . . .
O3 O 0.44435(16) -0.01999(14) 0.33030(7) 0.0300(4) Uani 1 1 d . . .
O4 O 0.44857(16) -0.12850(15) 0.40519(7) 0.0305(4) Uani 1 1 d . . .
C1 C 0.6342(3) 0.1213(2) 0.32559(11) 0.0342(6) Uani 1 1 d . . .
C2 C 0.6541(3) 0.2056(3) 0.29416(13) 0.0492(9) Uani 1 1 d . . .
H2A H 0.7152 0.1905 0.2664 0.059 Uiso 1 1 calc R . .
C3 C 0.5857(4) 0.3111(3) 0.30317(14) 0.0566(10) Uani 1 1 d . . .
H3A H 0.5998 0.3692 0.2821 0.068 Uiso 1 1 calc R . .
C4 C 0.4968(3) 0.3317(2) 0.34285(14) 0.0473(8) Uani 1 1 d . . .
H4A H 0.4483 0.4040 0.3498 0.057 Uiso 1 1 calc R . .
C5 C 0.4797(3) 0.2450(2) 0.37227(12) 0.0365(7) Uani 1 1 d . . .
H5A H 0.4183 0.2589 0.3999 0.044 Uiso 1 1 calc R . .
C6 C 0.7080(3) 0.0042(2) 0.31981(12) 0.0367(7) Uani 1 1 d . . .
H6A H 0.6568 -0.0314 0.3075 0.044 Uiso 1 1 calc R . .
H6B H 0.7372 -0.0304 0.3573 0.044 Uiso 1 1 calc R . .
C7 C 0.8122(3) -0.0184(3) 0.27980(16) 0.0581(10) Uani 1 1 d . . .
H7A H 0.8541 -0.0969 0.2793 0.087 Uiso 1 1 calc R . .
H7B H 0.8655 0.0142 0.2920 0.087 Uiso 1 1 calc R . .
H7C H 0.7848 0.0130 0.2421 0.087 Uiso 1 1 calc R . .
C8 C 0.4280(2) -0.1023(2) 0.35446(11) 0.0267(6) Uani 1 1 d . . .
C9 C 0.3824(3) -0.1704(2) 0.32309(11) 0.0322(6) Uani 1 1 d . . .
C10 C 0.2653(3) -0.1303(3) 0.30571(12) 0.0408(7) Uani 1 1 d . . .
C11 C 0.2243(3) -0.2018(3) 0.28373(14) 0.0545(9) Uani 1 1 d . . .
H11A H 0.1448 -0.1767 0.2724 0.065 Uiso 1 1 calc R . .
C12 C 0.2959(4) -0.3076(3) 0.27808(15) 0.0597(10) Uani 1 1 d . . .
H12A H 0.2648 -0.3555 0.2644 0.072 Uiso 1 1 calc R . .
C13 C 0.4122(3) -0.3446(3) 0.29204(13) 0.0467(8) Uani 1 1 d . . .
H13A H 0.4621 -0.4169 0.2858 0.056 Uiso 1 1 calc R . .
C14 C 0.4580(3) -0.2777(2) 0.31525(11) 0.0349(7) Uani 1 1 d . . .
C15 C 0.1845(2) -0.0160(3) 0.30999(12) 0.0400(7) Uani 1 1 d . . .
C16 C 0.1731(2) 0.0367(3) 0.35822(12) 0.0413(7) Uani 1 1 d . . .
H16A H 0.2172 -0.0020 0.3901 0.050 Uiso 1 1 calc R . .
C17 C 0.0998(3) 0.1437(3) 0.36131(14) 0.0458(8) Uani 1 1 d . . .
H17A H 0.0927 0.1784 0.3948 0.055 Uiso 1 1 calc R . .
C18 C 0.0373(3) 0.1985(3) 0.31488(14) 0.0492(8) Uani 1 1 d . . .
C19 C 0.0417(3) 0.1500(3) 0.26705(14) 0.0541(9) Uani 1 1 d . . .
H19A H -0.0050 0.1890 0.2359 0.065 Uiso 1 1 calc R . .
C20 C 0.1156(3) 0.0427(3) 0.26475(13) 0.0498(9) Uani 1 1 d . . .
H20A H 0.1194 0.0082 0.2315 0.060 Uiso 1 1 calc R . .
C21 C 0.5851(3) -0.3196(2) 0.32844(11) 0.0333(6) Uani 1 1 d . . .
C22 C 0.6541(3) -0.2587(2) 0.31405(12) 0.0357(7) Uani 1 1 d . . .
H22A H 0.6188 -0.1877 0.2961 0.043 Uiso 1 1 calc R . .
C23 C 0.7729(3) -0.2987(2) 0.32512(13) 0.0411(7) Uani 1 1 d . . .
H23A H 0.8187 -0.2555 0.3159 0.049 Uiso 1 1 calc R . .
C24 C 0.8232(3) -0.4027(3) 0.34980(13) 0.0429(8) Uani 1 1 d . . .
C25 C 0.7584(3) -0.4658(2) 0.36406(13) 0.0461(8) Uani 1 1 d . . .
H25A H 0.7950 -0.5375 0.3808 0.055 Uiso 1 1 calc R . .
C26 C 0.6400(3) -0.4239(2) 0.35384(12) 0.0383(7) Uani 1 1 d . . .
H26A H 0.5945 -0.4670 0.3643 0.046 Uiso 1 1 calc R . .
C27 C 0.3179(2) 0.1054(2) 0.50000(11) 0.0280(6) Uani 1 1 d . . .
C28 C 0.1870(2) 0.1588(2) 0.50946(11) 0.0293(6) Uani 1 1 d . . .
C29 C 0.1342(2) 0.2713(2) 0.49941(12) 0.0373(7) Uani 1 1 d . . .
C30 C 0.0126(3) 0.3196(3) 0.50779(16) 0.0569(10) Uani 1 1 d . . .
H30A H -0.0256 0.3959 0.5012 0.068 Uiso 1 1 calc R . .
C31 C -0.0525(3) 0.2579(3) 0.52543(18) 0.0662(12) Uani 1 1 d . . .
H31A H -0.1352 0.2919 0.5309 0.079 Uiso 1 1 calc R . .
C32 C 0.0006(3) 0.1478(3) 0.53520(16) 0.0546(10) Uani 1 1 d . . .
H32A H -0.0460 0.1066 0.5474 0.066 Uiso 1 1 calc R . .
C33 C 0.1215(2) 0.0949(3) 0.52771(12) 0.0367(7) Uani 1 1 d . . .
C34 C 0.2030(3) 0.3410(2) 0.48184(12) 0.0357(7) Uani 1 1 d . . .
C35 C 0.2991(3) 0.3354(2) 0.51190(12) 0.0363(7) Uani 1 1 d . . .
H35A H 0.3246 0.2833 0.5431 0.044 Uiso 1 1 calc R . .
C36 C 0.3583(3) 0.4044(2) 0.49719(13) 0.0442(8) Uani 1 1 d . . .
H36A H 0.4234 0.4009 0.5181 0.053 Uiso 1 1 calc R . .
C37 C 0.3205(3) 0.4782(3) 0.45154(15) 0.0516(9) Uani 1 1 d . . .
C38 C 0.2276(4) 0.4859(3) 0.42057(15) 0.0573(10) Uani 1 1 d . . .
H38A H 0.2039 0.5374 0.3890 0.069 Uiso 1 1 calc R . .
C39 C 0.1688(3) 0.4171(2) 0.43602(13) 0.0474(9) Uani 1 1 d . . .
H39A H 0.1035 0.4220 0.4149 0.057 Uiso 1 1 calc R . .
C40 C 0.1749(2) -0.0248(3) 0.53764(12) 0.0364(7) Uani 1 1 d . . .
C41 C 0.2628(2) -0.0873(2) 0.50239(12) 0.0321(6) Uani 1 1 d . . .
H41A H 0.2896 -0.0517 0.4715 0.039 Uiso 1 1 calc R . .
C42 C 0.3128(3) -0.1989(2) 0.51047(13) 0.0400(7) Uani 1 1 d . . .
H42A H 0.3720 -0.2399 0.4855 0.048 Uiso 1 1 calc R . .
C43 C 0.2747(3) -0.2485(3) 0.55533(15) 0.0513(9) Uani 1 1 d . . .
C44 C 0.1890(3) -0.1926(3) 0.59126(16) 0.0598(10) Uani 1 1 d . . .
H44A H 0.1639 -0.2299 0.6220 0.072 Uiso 1 1 calc R . .
C45 C 0.1382(3) -0.0800(3) 0.58269(14) 0.0522(9) Uani 1 1 d . . .
H45A H 0.0780 -0.0405 0.6077 0.063 Uiso 1 1 calc R . .
F1 F 0.3787(2) 0.54625(16) 0.43671(9) 0.0740(7) Uani 1 1 d . . .
F2 F 0.3229(2) -0.35862(17) 0.56403(10) 0.0739(7) Uani 1 1 d . . .
F3 F -0.03345(17) 0.30448(17) 0.31755(9) 0.0655(6) Uani 1 1 d . . .
F4 F 0.93903(17) -0.44178(17) 0.36007(9) 0.0649(6) Uani 1 1 d . . .
Fe2 Fe 0.33690(3) 0.46969(3) 0.024294(15) 0.02620(10) Uani 1 1 d . . .
N2 N 0.19920(19) 0.51733(19) -0.03508(9) 0.0316(5) Uani 1 1 d . . .
O5 O 0.46409(16) 0.37602(16) -0.02135(8) 0.0370(5) Uani 1 1 d . . .
O6 O 0.36074(17) 0.60755(15) 0.03268(8) 0.0349(4) Uani 1 1 d . . .
O7 O 0.23279(16) 0.43631(16) 0.08763(7) 0.0321(4) Uani 1 1 d . . .
O8 O 0.41679(16) 0.38876(15) 0.11091(8) 0.0325(4) Uani 1 1 d . . .
C46 C 0.1505(2) 0.4488(2) -0.04991(12) 0.0357(7) Uani 1 1 d . . .
C47 C 0.0567(3) 0.4854(3) -0.08608(13) 0.0450(8) Uani 1 1 d . . .
H47A H 0.0208 0.4373 -0.0951 0.054 Uiso 1 1 calc R . .
C48 C 0.0156(3) 0.5904(3) -0.10883(14) 0.0498(9) Uani 1 1 d . . .
H48A H -0.0472 0.6152 -0.1345 0.060 Uiso 1 1 calc R . .
C49 C 0.0659(3) 0.6591(3) -0.09428(14) 0.0500(9) Uani 1 1 d . . .
H49A H 0.0384 0.7327 -0.1092 0.060 Uiso 1 1 calc R . .
C50 C 0.1580(3) 0.6192(3) -0.05720(13) 0.0409(7) Uani 1 1 d . . .
H50A H 0.1934 0.6670 -0.0471 0.049 Uiso 1 1 calc R . .
C51 C 0.2020(3) 0.3340(3) -0.02495(15) 0.0527(9) Uani 1 1 d . . .
H51A H 0.2033 0.3352 0.0162 0.063 Uiso 1 1 calc R . .
H51B H 0.2848 0.3023 -0.0384 0.063 Uiso 1 1 calc R . .
C52 C 0.1411(4) 0.2591(3) -0.03700(18) 0.0668(11) Uani 1 1 d . . .
H52A H 0.1828 0.1867 -0.0186 0.100 Uiso 1 1 calc R . .
H52B H 0.1413 0.2546 -0.0775 0.100 Uiso 1 1 calc R . .
H52C H 0.0597 0.2874 -0.0227 0.100 Uiso 1 1 calc R . .
C53 C 0.5690(2) 0.3471(2) -0.03921(10) 0.0288(6) Uani 1 1 d . . .
C54 C 0.6126(2) 0.2481(2) -0.07115(11) 0.0294(6) Uani 1 1 d . . .
C55 C 0.7000(2) 0.1541(2) -0.04744(12) 0.0333(6) Uani 1 1 d . . .
C56 C 0.7436(3) 0.0630(2) -0.07823(14) 0.0414(7) Uani 1 1 d . . .
H56A H 0.8009 -0.0022 -0.0623 0.050 Uiso 1 1 calc R . .
C57 C 0.7042(3) 0.0670(3) -0.13128(14) 0.0453(8) Uani 1 1 d . . .
H57A H 0.7373 0.0056 -0.1524 0.054 Uiso 1 1 calc R . .
C58 C 0.6172(3) 0.1592(2) -0.15414(13) 0.0392(7) Uani 1 1 d . . .
H58A H 0.5907 0.1604 -0.1908 0.047 Uiso 1 1 calc R . .
C59 C 0.5679(2) 0.2500(2) -0.12441(11) 0.0316(6) Uani 1 1 d . . .
C60 C 0.7434(3) 0.1481(2) 0.00991(12) 0.0356(7) Uani 1 1 d . . .
C61 C 0.6667(3) 0.1848(2) 0.05490(13) 0.0394(7) Uani 1 1 d . . .
H61A H 0.5843 0.2155 0.0488 0.047 Uiso 1 1 calc R . .
C62 C 0.7074(3) 0.1777(3) 0.10839(13) 0.0465(8) Uani 1 1 d . . .
H62A H 0.6544 0.2037 0.1388 0.056 Uiso 1 1 calc R . .
C63 C 0.8261(3) 0.1320(3) 0.11614(14) 0.0492(8) Uani 1 1 d . . .
C64 C 0.9047(3) 0.0944(3) 0.07385(15) 0.0528(9) Uani 1 1 d . . .
H64A H 0.9866 0.0623 0.0809 0.063 Uiso 1 1 calc R . .
C65 C 0.8636(3) 0.1034(2) 0.02016(14) 0.0459(8) Uani 1 1 d . . .
H65A H 0.9180 0.0788 -0.0099 0.055 Uiso 1 1 calc R . .
C66 C 0.4712(2) 0.3471(2) -0.14917(11) 0.0313(6) Uani 1 1 d . . .
C67 C 0.4678(2) 0.4518(2) -0.14800(11) 0.0338(6) Uani 1 1 d . . .
H67A H 0.5295 0.4629 -0.1305 0.041 Uiso 1 1 calc R . .
C68 C 0.3775(3) 0.5402(3) -0.17149(12) 0.0409(7) Uani 1 1 d . . .
H68A H 0.3765 0.6114 -0.1703 0.049 Uiso 1 1 calc R . .
C69 C 0.2896(3) 0.5233(3) -0.19650(13) 0.0456(8) Uani 1 1 d . . .
C70 C 0.2882(3) 0.4225(3) -0.19907(14) 0.0511(9) Uani 1 1 d . . .
H70A H 0.2260 0.4129 -0.2169 0.061 Uiso 1 1 calc R . .
C71 C 0.3794(3) 0.3342(3) -0.17515(12) 0.0418(7) Uani 1 1 d . . .
H71A H 0.3792 0.2634 -0.1765 0.050 Uiso 1 1 calc R . .
C72 C 0.3143(2) 0.3968(2) 0.12342(11) 0.0284(6) Uani 1 1 d . . .
C73 C 0.2843(2) 0.3609(2) 0.18188(11) 0.0287(6) Uani 1 1 d . . .
C74 C 0.2071(2) 0.4378(2) 0.21619(11) 0.0306(6) Uani 1 1 d . . .
C75 C 0.1915(3) 0.4037(3) 0.27181(12) 0.0394(7) Uani 1 1 d . . .
H75A H 0.1429 0.4552 0.2962 0.047 Uiso 1 1 calc R . .
C76 C 0.2443(3) 0.2981(3) 0.29207(13) 0.0459(8) Uani 1 1 d . . .
H76A H 0.2329 0.2773 0.3303 0.055 Uiso 1 1 calc R . .
C77 C 0.3143(3) 0.2213(3) 0.25733(12) 0.0412(7) Uani 1 1 d . . .
H77A H 0.3478 0.1474 0.2714 0.049 Uiso 1 1 calc R . .
C78 C 0.3358(2) 0.2513(2) 0.20210(12) 0.0334(6) Uani 1 1 d . . .
C79 C 0.1407(2) 0.5530(2) 0.19644(11) 0.0309(6) Uani 1 1 d . . .
C80 C 0.1898(3) 0.6175(2) 0.16384(12) 0.0378(7) Uani 1 1 d . . .
H80A H 0.2702 0.5867 0.1525 0.045 Uiso 1 1 calc R . .
C81 C 0.1261(3) 0.7245(3) 0.14731(14) 0.0448(8) Uani 1 1 d . . .
H81A H 0.1612 0.7673 0.1248 0.054 Uiso 1 1 calc R . .
C82 C 0.0105(3) 0.7676(3) 0.16433(14) 0.0467(8) Uani 1 1 d . . .
C83 C -0.0427(3) 0.7084(3) 0.19639(13) 0.0439(8) Uani 1 1 d . . .
H83A H -0.1232 0.7402 0.2074 0.053 Uiso 1 1 calc R . .
C84 C 0.0228(3) 0.6014(2) 0.21244(12) 0.0362(7) Uani 1 1 d . . .
H84A H -0.0135 0.5596 0.2350 0.043 Uiso 1 1 calc R . .
C85 C 0.4076(3) 0.1654(2) 0.16564(12) 0.0353(7) Uani 1 1 d . . .
C86 C 0.3767(3) 0.1643(2) 0.11080(13) 0.0410(7) Uani 1 1 d . . .
H86A H 0.3087 0.2209 0.0958 0.049 Uiso 1 1 calc R . .
C87 C 0.4432(3) 0.0824(3) 0.07764(15) 0.0504(8) Uani 1 1 d . . .
H87A H 0.4220 0.0823 0.0401 0.060 Uiso 1 1 calc R . .
C88 C 0.5399(3) 0.0019(3) 0.10044(18) 0.0574(10) Uani 1 1 d . . .
C89 C 0.5736(3) -0.0020(3) 0.15404(17) 0.0551(9) Uani 1 1 d . . .
H89A H 0.6413 -0.0596 0.1686 0.066 Uiso 1 1 calc R . .
C90 C 0.5069(3) 0.0801(2) 0.18674(14) 0.0451(8) Uani 1 1 d . . .
H90A H 0.5291 0.0784 0.2243 0.054 Uiso 1 1 calc R . .
F5 F 0.20068(18) 0.60943(18) -0.22033(9) 0.0682(6) Uani 1 1 d . . .
F6 F 0.8683(2) 0.12519(18) 0.16849(8) 0.0678(6) Uani 1 1 d . . .
F7 F -0.0541(2) 0.87258(16) 0.14840(10) 0.0728(7) Uani 1 1 d . . .
F8 F 0.6045(2) -0.07920(18) 0.06815(11) 0.0853(8) Uani 1 1 d . . .

loop_
_atom_site_aniso_label
_atom_site_aniso_U_11
_atom_site_aniso_U_22
_atom_site_aniso_U_33
_atom_site_aniso_U_23
_atom_site_aniso_U_13
_atom_site_aniso_U_12
Fe1 0.02530(19) 0.0230(2) 0.02043(18) -0.00108(14) -0.00079(14) -0.00910(15)
N1 0.0369(13) 0.0269(12) 0.0247(11) -0.0009(9) 0.0012(10) -0.0154(10)
O1 0.0305(10) 0.0382(12) 0.0425(12) 0.0054(9) -0.0165(9) -0.0122(9)
O2 0.0346(11) 0.0264(10) 0.0346(11) -0.0016(8) 0.0102(8) -0.0053(8)
O3 0.0352(10) 0.0265(10) 0.0289(10) 0.0004(8) -0.0056(8) -0.0121(8)
O4 0.0366(11) 0.0316(10) 0.0243(10) -0.0013(8) -0.0047(8) -0.0135(9)
C1 0.0458(17) 0.0344(16) 0.0278(14) -0.0030(12) 0.0042(12) -0.0219(14)
C2 0.072(2) 0.0393(18) 0.0411(18) -0.0055(14) 0.0235(16) -0.0291(17)
C3 0.090(3) 0.0361(19) 0.047(2) 0.0022(15) 0.0190(19) -0.0324(19)
C4 0.065(2) 0.0273(16) 0.0478(19) -0.0036(14) 0.0101(16) -0.0166(15)
C5 0.0458(17) 0.0288(15) 0.0355(16) -0.0030(12) 0.0033(13) -0.0149(13)
C6 0.0440(17) 0.0338(16) 0.0359(16) -0.0062(13) 0.0086(13) -0.0190(14)
C7 0.062(2) 0.049(2) 0.067(2) -0.0178(18) 0.0322(19) -0.0264(18)
C8 0.0193(12) 0.0269(14) 0.0319(14) -0.0059(11) 0.0006(10) -0.0056(11)
C9 0.0392(16) 0.0387(16) 0.0238(13) -0.0037(12) -0.0005(12) -0.0202(13)
C10 0.0424(17) 0.058(2) 0.0292(15) -0.0056(14) -0.0024(13) -0.0261(16)
C11 0.052(2) 0.075(3) 0.051(2) -0.0118(18) -0.0095(17) -0.037(2)
C12 0.080(3) 0.071(3) 0.054(2) -0.0126(19) -0.0119(19) -0.054(2)
C13 0.068(2) 0.0400(18) 0.0416(18) -0.0066(14) -0.0006(16) -0.0297(17)
C14 0.0481(17) 0.0368(16) 0.0273(14) -0.0044(12) 0.0009(13) -0.0242(14)
C15 0.0253(14) 0.059(2) 0.0366(16) -0.0020(14) -0.0045(12) -0.0170(14)
C16 0.0275(15) 0.058(2) 0.0351(16) 0.0003(14) -0.0069(12) -0.0126(15)
C17 0.0329(16) 0.057(2) 0.0419(18) -0.0048(15) -0.0029(14) -0.0104(15)
C18 0.0296(16) 0.056(2) 0.051(2) 0.0018(17) -0.0001(14) -0.0059(15)
C19 0.0381(18) 0.072(3) 0.0425(19) 0.0057(18) -0.0119(15) -0.0102(18)
C20 0.0396(18) 0.076(3) 0.0334(17) -0.0058(16) -0.0067(14) -0.0193(18)
C21 0.0446(17) 0.0278(15) 0.0275(14) -0.0076(11) 0.0051(12) -0.0131(13)
C22 0.0418(17) 0.0239(14) 0.0370(16) -0.0038(12) 0.0056(13) -0.0079(13)
C23 0.0390(17) 0.0367(17) 0.0453(18) -0.0049(14) 0.0087(14) -0.0125(14)
C24 0.0405(18) 0.0379(18) 0.0374(17) -0.0040(14) 0.0061(13) -0.0007(14)
C25 0.060(2) 0.0264(16) 0.0394(17) 0.0023(13) 0.0037(15) -0.0038(15)
C26 0.0548(19) 0.0279(15) 0.0327(16) -0.0037(12) 0.0042(14) -0.0162(14)
C27 0.0271(14) 0.0216(13) 0.0347(15) -0.0049(11) 0.0006(12) -0.0081(11)
C28 0.0240(13) 0.0374(16) 0.0236(13) -0.0108(11) -0.0031(10) -0.0059(12)
C29 0.0287(15) 0.0410(17) 0.0355(16) -0.0164(13) -0.0051(12) -0.0014(13)
C30 0.0330(17) 0.046(2) 0.084(3) -0.0327(19) -0.0074(17) 0.0012(16)
C31 0.0216(16) 0.068(3) 0.109(3) -0.052(2) 0.0008(18) -0.0054(17)
C32 0.0296(16) 0.067(2) 0.077(3) -0.038(2) 0.0096(16) -0.0221(17)
C33 0.0263(14) 0.0514(19) 0.0350(16) -0.0195(14) 0.0032(12) -0.0141(14)
C34 0.0355(15) 0.0275(15) 0.0332(15) -0.0144(12) -0.0008(12) 0.0036(12)
C35 0.0432(17) 0.0312(15) 0.0307(15) -0.0082(12) 0.0029(13) -0.0088(13)
C36 0.056(2) 0.0390(18) 0.0392(17) -0.0133(14) 0.0060(15) -0.0173(16)
C37 0.072(2) 0.0302(17) 0.047(2) -0.0122(15) 0.0201(18) -0.0142(17)
C38 0.079(3) 0.0275(17) 0.044(2) -0.0026(15) 0.0058(19) 0.0032(18)
C39 0.0508(19) 0.0305(17) 0.0404(18) -0.0093(14) -0.0091(15) 0.0107(15)
C40 0.0303(15) 0.0515(19) 0.0353(16) -0.0091(14) -0.0005(12) -0.0230(14)
C41 0.0306(14) 0.0369(16) 0.0333(15) -0.0027(12) -0.0034(12) -0.0174(13)
C42 0.0390(17) 0.0405(18) 0.0448(18) -0.0033(14) -0.0024(14) -0.0196(14)
C43 0.059(2) 0.047(2) 0.057(2) 0.0061(17) -0.0042(18) -0.0322(18)
C44 0.073(3) 0.071(3) 0.054(2) 0.0038(19) 0.0086(19) -0.051(2)
C45 0.053(2) 0.073(3) 0.0453(19) -0.0169(17) 0.0151(16) -0.040(2)
F1 0.1104(19) 0.0441(12) 0.0708(15) -0.0062(10) 0.0266(13) -0.0362(13)
F2 0.0961(17) 0.0456(13) 0.0862(16) 0.0134(11) -0.0029(13) -0.0381(12)
F3 0.0495(12) 0.0587(13) 0.0677(14) 0.0065(11) -0.0035(10) 0.0005(10)
F4 0.0437(11) 0.0583(13) 0.0728(14) 0.0045(11) -0.0007(10) 0.0012(10)
Fe2 0.02303(19) 0.0332(2) 0.0236(2) -0.00130(16) 0.00117(15) -0.01227(16)
N2 0.0291(12) 0.0397(14) 0.0266(12) -0.0005(10) -0.0004(9) -0.0142(11)
O5 0.0276(10) 0.0464(12) 0.0335(11) -0.0090(9) 0.0041(8) -0.0092(9)
O6 0.0371(11) 0.0313(11) 0.0392(11) -0.0011(9) -0.0061(9) -0.0160(9)
O7 0.0300(10) 0.0417(11) 0.0244(9) 0.0046(8) -0.0014(8) -0.0148(9)
O8 0.0285(10) 0.0361(11) 0.0344(11) 0.0007(8) 0.0018(8) -0.0150(9)
C46 0.0335(15) 0.0457(18) 0.0303(15) -0.0070(13) -0.0019(12) -0.0164(14)
C47 0.0385(17) 0.058(2) 0.0439(18) -0.0042(16) -0.0073(14) -0.0237(16)
C48 0.0314(16) 0.073(2) 0.0439(19) 0.0035(17) -0.0119(14) -0.0191(17)
C49 0.0407(18) 0.052(2) 0.055(2) 0.0154(16) -0.0142(15) -0.0175(16)
C50 0.0357(16) 0.0470(19) 0.0421(17) 0.0053(14) -0.0071(13) -0.0193(15)
C51 0.057(2) 0.045(2) 0.059(2) -0.0033(16) -0.0199(17) -0.0202(17)
C52 0.065(3) 0.056(2) 0.083(3) -0.005(2) -0.012(2) -0.025(2)
C53 0.0297(14) 0.0307(15) 0.0220(13) 0.0036(11) -0.0039(11) -0.0076(12)
C54 0.0269(14) 0.0333(15) 0.0313(14) -0.0010(12) 0.0035(11) -0.0159(12)
C55 0.0305(15) 0.0309(15) 0.0407(16) -0.0013(12) 0.0053(12) -0.0152(12)
C56 0.0365(16) 0.0300(16) 0.056(2) -0.0035(14) 0.0052(14) -0.0115(13)
C57 0.0505(19) 0.0337(17) 0.054(2) -0.0171(15) 0.0143(16) -0.0172(15)
C58 0.0468(18) 0.0418(18) 0.0375(16) -0.0101(14) 0.0054(14) -0.0252(15)
C59 0.0328(15) 0.0365(16) 0.0309(15) -0.0039(12) 0.0062(12) -0.0196(13)
C60 0.0373(16) 0.0225(14) 0.0439(17) 0.0056(12) -0.0026(13) -0.0093(12)
C61 0.0380(16) 0.0390(17) 0.0424(17) 0.0079(14) 0.0003(13) -0.0184(14)
C62 0.057(2) 0.0457(19) 0.0403(18) 0.0087(15) 0.0017(15) -0.0260(17)
C63 0.068(2) 0.0414(19) 0.0395(18) 0.0115(15) -0.0115(17) -0.0239(17)
C64 0.0429(19) 0.047(2) 0.058(2) 0.0049(17) -0.0158(17) -0.0045(16)
C65 0.0417(18) 0.0377(18) 0.0481(19) 0.0012(14) -0.0036(15) -0.0041(14)
C66 0.0294(14) 0.0425(17) 0.0250(14) -0.0053(12) 0.0021(11) -0.0165(13)
C67 0.0339(15) 0.0419(17) 0.0284(14) -0.0038(12) -0.0016(12) -0.0169(13)
C68 0.0491(19) 0.0405(18) 0.0300(15) -0.0010(13) -0.0010(13) -0.0136(15)
C69 0.0382(17) 0.058(2) 0.0319(16) 0.0023(15) -0.0025(13) -0.0087(16)
C70 0.0370(18) 0.076(3) 0.0428(19) -0.0060(17) -0.0089(14) -0.0230(18)
C71 0.0424(18) 0.052(2) 0.0387(17) -0.0065(14) -0.0022(14) -0.0258(16)
C72 0.0330(15) 0.0250(14) 0.0288(14) -0.0034(11) 0.0015(11) -0.0126(12)
C73 0.0271(14) 0.0356(15) 0.0261(14) 0.0004(11) -0.0028(11) -0.0151(12)
C74 0.0305(14) 0.0395(16) 0.0265(14) 0.0002(12) -0.0019(11) -0.0190(13)
C75 0.0394(17) 0.053(2) 0.0251(14) -0.0016(13) 0.0038(12) -0.0173(15)
C76 0.0504(19) 0.058(2) 0.0285(16) 0.0093(15) -0.0016(14) -0.0226(17)
C77 0.0469(18) 0.0392(18) 0.0353(16) 0.0102(14) -0.0054(14) -0.0163(15)
C78 0.0354(15) 0.0361(16) 0.0319(15) 0.0021(12) -0.0047(12) -0.0176(13)
C79 0.0330(15) 0.0396(16) 0.0243(13) -0.0067(12) 0.0003(11) -0.0175(13)
C80 0.0366(16) 0.0407(17) 0.0386(17) -0.0057(13) 0.0048(13) -0.0173(14)
C81 0.051(2) 0.0389(18) 0.0475(19) -0.0029(14) 0.0104(15) -0.0221(16)
C82 0.055(2) 0.0328(17) 0.0466(19) -0.0034(14) 0.0014(16) -0.0095(15)
C83 0.0351(17) 0.0438(19) 0.0479(19) -0.0070(15) 0.0073(14) -0.0097(14)
C84 0.0351(16) 0.0425(17) 0.0306(15) -0.0034(13) 0.0035(12) -0.0145(14)
C85 0.0398(16) 0.0288(15) 0.0397(16) 0.0016(12) -0.0002(13) -0.0167(13)
C86 0.0485(18) 0.0355(17) 0.0419(17) -0.0040(13) 0.0014(14) -0.0192(15)
C87 0.064(2) 0.045(2) 0.049(2) -0.0088(16) 0.0051(17) -0.0273(18)
C88 0.059(2) 0.039(2) 0.078(3) -0.0165(18) 0.015(2) -0.0212(18)
C89 0.050(2) 0.0318(18) 0.081(3) -0.0011(17) -0.0007(19) -0.0129(16)
C90 0.0476(19) 0.0363(18) 0.0502(19) 0.0028(15) -0.0060(15) -0.0150(15)
F5 0.0510(12) 0.0758(15) 0.0578(13) 0.0101(11) -0.0185(10) -0.0021(11)
F6 0.0886(16) 0.0748(15) 0.0451(12) 0.0147(10) -0.0210(11) -0.0384(13)
F7 0.0774(15) 0.0364(11) 0.0837(16) 0.0048(10) 0.0124(12) -0.0019(11)
F8 0.0887(18) 0.0587(14) 0.1008(19) -0.0365(13) 0.0236(14) -0.0152(13)

loop_
_geom_bond_atom_site_label_1
_geom_bond_atom_site_label_2
_geom_bond_distance
_geom_bond_site_symmetry_2
_geom_bond_publ_flag
Fe1 O1 1.9429(18) . ?
Fe1 O2 2.0108(18) . ?
Fe1 O3 2.1180(18) . ?
Fe1 N1 2.134(2) . ?
Fe1 O4 2.2269(19) . ?
Fe1 C8 2.502(3) . ?
Fe1 C6 3.196(3) . ?
Fe1 Fe1 4.4828(9) 2_656 ?
N1 C5 1.336(3) . ?
N1 C1 1.348(3) . ?
O1 C27 1.243(3) 2_656 ?
O2 C27 1.251(3) . ?
O3 C8 1.270(3) . ?
O4 C8 1.245(3) . ?
C1 C2 1.384(4) . ?
C1 C6 1.500(4) . ?
C2 C3 1.373(4) . ?
C3 C4 1.372(5) . ?
C4 C5 1.375(4) . ?
C6 C7 1.508(4) . ?
C8 C9 1.506(4) . ?
C9 C10 1.403(4) . ?
C9 C14 1.408(4) . ?
C10 C11 1.390(4) . ?
C10 C15 1.485(4) . ?
C11 C12 1.370(5) . ?
C12 C13 1.371(5) . ?
C13 C14 1.391(4) . ?
C14 C21 1.485(4) . ?
C15 C16 1.386(4) . ?
C15 C20 1.394(4) . ?
C16 C17 1.380(4) . ?
C17 C18 1.370(4) . ?
C18 F3 1.360(4) . ?
C18 C19 1.360(5) . ?
C19 C20 1.382(5) . ?
C21 C22 1.388(4) . ?
C21 C26 1.392(4) . ?
C22 C23 1.380(4) . ?
C23 C24 1.377(4) . ?
C24 F4 1.344(4) . ?
C24 C25 1.369(5) . ?
C25 C26 1.373(4) . ?
C27 O1 1.243(3) 2_656 ?
C27 C28 1.505(4) . ?
C28 C29 1.396(4) . ?
C28 C33 1.404(4) . ?
C29 C30 1.397(4) . ?
C29 C34 1.492(4) . ?
C30 C31 1.372(5) . ?
C31 C32 1.367(5) . ?
C32 C33 1.391(4) . ?
C33 C40 1.482(4) . ?
C34 C39 1.389(4) . ?
C34 C35 1.391(4) . ?
C35 C36 1.383(4) . ?
C36 C37 1.373(5) . ?
C37 C38 1.359(5) . ?
C37 F1 1.364(4) . ?
C38 C39 1.379(5) . ?
C40 C41 1.391(4) . ?
C40 C45 1.398(4) . ?
C41 C42 1.381(4) . ?
C42 C43 1.360(4) . ?
C43 C44 1.356(5) . ?
C43 F2 1.363(4) . ?
C44 C45 1.393(5) . ?
Fe2 O5 1.9515(19) . ?
Fe2 O6 2.0004(19) . ?
Fe2 O7 2.0528(18) . ?
Fe2 N2 2.136(2) . ?
Fe2 O8 2.3305(19) . ?
Fe2 C51 3.211(3) . ?
Fe2 Fe2 4.4432(9) 2_665 ?
N2 C50 1.327(4) . ?
N2 C46 1.348(4) . ?
O5 C53 1.259(3) . ?
O6 C53 1.249(3) 2_665 ?
O7 C72 1.274(3) . ?
O8 C72 1.243(3) . ?
C46 C47 1.385(4) . ?
C46 C51 1.498(4) . ?
C47 C48 1.367(5) . ?
C48 C49 1.363(5) . ?
C49 C50 1.384(4) . ?
C51 C52 1.511(5) . ?
C53 O6 1.250(3) 2_665 ?
C53 C54 1.497(4) . ?
C54 C55 1.401(4) . ?
C54 C59 1.411(4) . ?
C55 C56 1.398(4) . ?
C55 C60 1.486(4) . ?
C56 C57 1.375(4) . ?
C57 C58 1.378(4) . ?
C58 C59 1.385(4) . ?
C59 C66 1.487(4) . ?
C60 C61 1.391(4) . ?
C60 C65 1.392(4) . ?
C61 C62 1.384(4) . ?
C62 C63 1.366(5) . ?
C63 C64 1.355(5) . ?
C63 F6 1.366(4) . ?
C64 C65 1.386(4) . ?
C66 C67 1.388(4) . ?
C66 C71 1.389(4) . ?
C67 C68 1.376(4) . ?
C68 C69 1.362(4) . ?
C69 F5 1.355(3) . ?
C69 C70 1.361(5) . ?
C70 C71 1.384(4) . ?
C72 C73 1.508(4) . ?
C73 C74 1.406(4) . ?
C73 C78 1.406(4) . ?
C74 C75 1.393(4) . ?
C74 C79 1.488(4) . ?
C75 C76 1.362(4) . ?
C76 C77 1.382(4) . ?
C77 C78 1.386(4) . ?
C78 C85 1.486(4) . ?
C79 C80 1.385(4) . ?
C79 C84 1.394(4) . ?
C80 C81 1.377(4) . ?
C81 C82 1.369(4) . ?
C82 F7 1.354(3) . ?
C82 C83 1.362(4) . ?
C83 C84 1.378(4) . ?
C85 C86 1.392(4) . ?
C85 C90 1.396(4) . ?
C86 C87 1.387(4) . ?
C87 C88 1.363(5) . ?
C88 F8 1.361(4) . ?
C88 C89 1.362(5) . ?
C89 C90 1.381(5) . ?
